data_1001535
loop_
_publ_author_name
'Gueho, C'
'Borel, M M'
'Grandin, A'
'Leclaire, A'
'Raveau, B'

_publ_section_title 'Structure of Ba~0.84~Rb~3~Nb~8~P~5~O~34~'
_journal_coden_ASTM ACSCEE
_journal_name_full 'Acta Crystallographica C (39,1983-)'
_journal_page_first 2066
_journal_page_last 2067
_journal_volume 48
_journal_year 1992
_chemical_formula_structural 'Ba0.84 Rb3 (Nb8 P5 O34)'
_chemical_formula_sum 'Ba0.84 Nb8 O34 P5 Rb3'
_chemical_name_systematic
;
Barium rubidium tecto-octaniobopentaphosphate (0.84/3/1)
;
_space_group_IT_number 115
_symmetry_cell_setting tetragonal
_symmetry_Int_Tables_number 115
_symmetry_space_group_name_Hall 'P -4 -2'
_symmetry_space_group_name_H-M 'P -4 m 2'
_cell_angle_alpha 90
_cell_angle_beta 90
_cell_angle_gamma 90
_cell_formula_units_Z 1
_cell_length_a 10.6604(8)
_cell_length_b 10.6604(8)
_cell_length_c 6.4434(4)
_cell_volume 732.3
_refine_ls_R_factor_all 0.039
_cod_original_formula_sum 'Ba.84 Nb8 O34 P5 Rb3'
_cod_database_code 1001535

loop_
_symmetry_equiv_pos_as_xyz
x,y,z
-y,x,-z
-x,-y,z
y,-x,-z
-x,y,z
y,x,-z
x,-y,z
-y,-x,-z

loop_
_atom_site_label
_atom_site_type_symbol
_atom_site_symmetry_multiplicity
_atom_site_Wyckoff_symbol
_atom_site_fract_x
_atom_site_fract_y
_atom_site_fract_z
_atom_site_occupancy
_atom_site_attached_hydrogens
_atom_site_calc_flag
Ba1 Ba2+ 1 c 0.5 0.5 0.5 0.84 0 d
Rb1 Rb1+ 1 d 0. 0. 0.5 1. 0 d
Rb2 Rb1+ 2 g 0. 0.5 0.2912(4) 1. 0 d
Nb1 Nb5+ 4 k 0.5 0.1804(1) 0.1991(2) 1. 0 d
Nb2 Nb5+ 4 h 0.17662(7) 0.17662(7) 0. 1. 0 d
P1 P5+ 1 f 0.5 0.5 0. 1. 0 d
P2 P5+ 4 h 0.2423(2) 0.2423(2) 0.5 1. 0 d
O1 O2- 2 g 0.5 0. 0.256(2) 1. 0 d
O2 O2- 8 l 0.3658(5) 0.1746(7) 0.025(1) 1. 0 d
O3 O2- 8 l 0.3811(7) 0.2211(8) 0.451(1) 1. 0 d
O4 O2- 4 k 0.5 0.384(1) 0.143(2) 1. 0 d
O5 O2- 4 g 0.178(1) 0. 0.032(2) 1. 0 d
O6 O2- 8 l 0.1611(6) 0.2017(6) 0.313(1) 1. 0 d

loop_
_atom_type_symbol
_atom_type_oxidation_number
Ba2+ 2.000
Rb1+ 1.000
Nb5+ 4.790
P5+ 5.000
O2- -2.000
